data_7018644
loop_
_publ_author_name
'Sickerman, Nathaniel S.'
'Park, Young Jun'
'Ng, Gary K.-Y.'
'Bates, Jefferson E.'
'Hilkert, Mark'
'Ziller, Joseph W.'
'Furche, Filipp'
'Borovik, A. S.'

_publ_section_title
;
 Synthesis, structure, and physical properties for a series of trigonal
 bipyramidal M(II)-Cl complexes with intramolecular hydrogen bonds.
;
_journal_issue 15
_journal_name_full 'Dalton transactions (Cambridge, England : 2003)'
_journal_page_first 4358
_journal_page_last 4364
_journal_paper_doi 10.1039/c2dt12244h
_journal_volume 41
_journal_year 2012
_chemical_formula_sum 'C39 H47 B Cl Fe N7 O3'
_chemical_formula_weight 763.95
_chemical_name_systematic
;
?
;
_space_group_IT_number 2
_symmetry_cell_setting triclinic
_symmetry_space_group_name_Hall '-P 1'
_symmetry_space_group_name_H-M 'P -1'
_atom_sites_solution_hydrogens mixed
_atom_sites_solution_primary direct
_atom_sites_solution_secondary difmap
_audit_creation_method SHELXTL
_cell_angle_alpha 89.8857(5)
_cell_angle_beta 75.3156(5)
_cell_angle_gamma 72.3284(5)
_cell_formula_units_Z 2
_cell_length_a 11.2339(5)
_cell_length_b 12.5888(5)
_cell_length_c 14.1351(6)
_cell_measurement_reflns_used 9928
_cell_measurement_temperature 103(2)
_cell_measurement_theta_max 28.65
_cell_measurement_theta_min 2.17
_cell_volume 1836.36(13)
_computing_cell_refinement 'Bruker SMART APEX2/SAINT'
_computing_data_collection 'Bruker SMART APEX2'
_computing_data_reduction 'Bruker SAINT'
_computing_molecular_graphics 'Bruker SHELXTL'
_computing_publication_material 'Bruker SHELXTL'
_computing_structure_refinement 'SHELXL-97 (Sheldrick, 2008)'
_computing_structure_solution 'SHELXS-97 (Sheldrick, 2008)'
_diffrn_ambient_temperature 103(2)
_diffrn_measured_fraction_theta_full 0.995
_diffrn_measured_fraction_theta_max 0.995
_diffrn_measurement_device_type 'Bruker SMART APEX II CCD'
_diffrn_measurement_method 'phi and omega'
_diffrn_radiation_monochromator graphite
_diffrn_radiation_source 'fine-focus sealed tube'
_diffrn_radiation_type MoK\a
_diffrn_radiation_wavelength 0.71073
_diffrn_reflns_av_R_equivalents 0.0164
_diffrn_reflns_av_sigmaI/netI 0.0189
_diffrn_reflns_limit_h_max 14
_diffrn_reflns_limit_h_min -14
_diffrn_reflns_limit_k_max 15
_diffrn_reflns_limit_k_min -15
_diffrn_reflns_limit_l_max 17
_diffrn_reflns_limit_l_min -17
_diffrn_reflns_number 19949
_diffrn_reflns_theta_full 26.37
_diffrn_reflns_theta_max 26.37
_diffrn_reflns_theta_min 1.97
_exptl_absorpt_coefficient_mu 0.532
_exptl_absorpt_correction_T_max 0.9487
_exptl_absorpt_correction_T_min 0.8315
_exptl_absorpt_correction_type multi-scan
_exptl_absorpt_process_details 'Bruker SADABS'
_exptl_crystal_colour colourless
_exptl_crystal_density_diffrn 1.382
_exptl_crystal_density_method 'not measured'
_exptl_crystal_description plate
_exptl_crystal_F_000 804
_exptl_crystal_size_max 0.36
_exptl_crystal_size_mid 0.16
_exptl_crystal_size_min 0.10
_refine_diff_density_max 0.379
_refine_diff_density_min -0.275
_refine_diff_density_rms 0.047
_refine_ls_extinction_method none
_refine_ls_goodness_of_fit_ref 1.025
_refine_ls_hydrogen_treatment mixed
_refine_ls_matrix_type full
_refine_ls_number_parameters 478
_refine_ls_number_reflns 7480
_refine_ls_number_restraints 0
_refine_ls_restrained_S_all 1.025
_refine_ls_R_factor_all 0.0342
_refine_ls_R_factor_gt 0.0301
_refine_ls_shift/su_max 0.002
_refine_ls_shift/su_mean 0.000
_refine_ls_structure_factor_coef Fsqd
_refine_ls_weighting_details 'calc w=1/[\s^2^(Fo^2^)+(0.0355P)^2^+1.2217P] where P=(Fo^2^+2Fc^2^)/3'
_refine_ls_weighting_scheme calc
_refine_ls_wR_factor_gt 0.0759
_refine_ls_wR_factor_ref 0.0786
_reflns_number_gt 6748
_reflns_number_total 7480
_reflns_threshold_expression >2sigma(I)
_cod_data_source_file c2dt12244h.txt
_cod_data_source_block asb103
_cod_depositor_comments
;
The following automatic conversions were performed:

'_symmetry_cell_setting' value 'Triclinic' changed to 'triclinic'
according to /home/saulius/struct/CIF-dictionaries/cif_core.dic
dictionary named 'cif_core.dic' version 2.4.1 from 2010-06-29.

Automatic conversion script
Id: cif_fix_values 1715 2011-07-08 13:25:40Z adriana 
;
_cod_original_sg_symbol_H-M P-1
_cod_database_code 7018644

loop_
_symmetry_equiv_pos_as_xyz
'x, y, z'
'-x, -y, -z'

loop_
_atom_site_label
_atom_site_type_symbol
_atom_site_fract_x
_atom_site_fract_y
_atom_site_fract_z
_atom_site_U_iso_or_equiv
_atom_site_adp_type
_atom_site_occupancy
_atom_site_symmetry_multiplicity
_atom_site_calc_flag
_atom_site_refinement_flags
_atom_site_disorder_assembly
_atom_site_disorder_group
Fe1 Fe 1.01234(2) 0.302150(17) 0.697679(15) 0.01645(7) Uani 1 1 d . A .
Cl1 Cl 1.14848(3) 0.20804(3) 0.53907(3) 0.02057(9) Uani 1 1 d . . .
O1 O 1.29570(10) 0.12751(9) 0.84840(8) 0.0215(2) Uani 1 1 d . A .
O2 O 0.77431(11) 0.08356(10) 0.72522(8) 0.0240(2) Uani 1 1 d . A .
O3 O 1.05575(11) 0.62134(9) 0.60257(8) 0.0233(2) Uani 1 1 d . A .
N1 N 0.87702(12) 0.39096(11) 0.83687(9) 0.0197(3) Uani 1 1 d . . .
N2 N 1.12102(12) 0.23378(11) 0.79511(9) 0.0200(3) Uani 1 1 d . . .
N3 N 0.86180(12) 0.22910(11) 0.71526(10) 0.0222(3) Uani 1 1 d . . .
N4 N 1.00684(13) 0.46903(11) 0.67199(10) 0.0224(3) Uani 1 1 d . . .
N5 N 1.31876(13) 0.12389(11) 0.68834(10) 0.0219(3) Uani 1 1 d . . .
N6 N 0.97102(14) 0.05269(12) 0.62667(10) 0.0234(3) Uani 1 1 d . . .
N7 N 1.17345(15) 0.45579(13) 0.52720(11) 0.0300(3) Uani 1 1 d . . .
H5 H 1.2937(18) 0.1340(16) 0.6354(15) 0.025(5) Uiso 1 1 d . . .
H6 H 1.039(2) 0.0664(16) 0.6100(14) 0.025(5) Uiso 1 1 d . . .
H7 H 1.188(2) 0.3886(19) 0.5150(16) 0.037(6) Uiso 1 1 d . . .
C1 C 0.9126(2) 0.3204(2) 0.91554(18) 0.0241(5) Uiso 0.65 1 d P A 1
H1A H 0.8761 0.2578 0.9184 0.029 Uiso 0.65 1 calc PR A 1
H1B H 0.8741 0.3655 0.9794 0.029 Uiso 0.65 1 calc PR A 1
C1B C 0.9515(5) 0.3887(4) 0.9060(4) 0.0277(10) Uiso 0.35 1 d P A 2
H1B1 H 0.8929 0.4047 0.9732 0.033 Uiso 0.35 1 calc PR A 2
H1B2 H 0.9932 0.4482 0.8937 0.033 Uiso 0.35 1 calc PR A 2
C2 C 1.05739(16) 0.27402(14) 0.89904(11) 0.0256(3) Uani 1 1 d . A .
H2A H 1.0907 0.3329 0.9178 0.031 Uiso 1 1 calc R B 1
H2B H 1.0781 0.2115 0.9409 0.031 Uiso 1 1 calc R B 1
C3 C 1.23793(15) 0.16538(12) 0.77659(11) 0.0184(3) Uani 1 1 d . A .
C4 C 1.43108(15) 0.06324(13) 0.80245(13) 0.0247(3) Uani 1 1 d . . .
H4A H 1.4580 -0.0061 0.8354 0.030 Uiso 1 1 calc R A .
H4B H 1.4891 0.1080 0.8052 0.030 Uiso 1 1 calc R . .
C5 C 1.43424(15) 0.03616(13) 0.69686(12) 0.0233(3) Uani 1 1 d . A .
H5A H 1.5136 0.0423 0.6501 0.028 Uiso 1 1 calc R . .
H5B H 1.4272 -0.0393 0.6870 0.028 Uiso 1 1 calc R . .
C6 C 0.7466(2) 0.4042(2) 0.82913(18) 0.0218(5) Uiso 0.65 1 d P A 1
H6A H 0.7226 0.4631 0.7847 0.026 Uiso 0.65 1 calc PR A 1
H6B H 0.6842 0.4277 0.8945 0.026 Uiso 0.65 1 calc PR A 1
C6B C 0.7765(4) 0.3309(4) 0.8707(3) 0.0238(9) Uiso 0.35 1 d P A 2
H6B1 H 0.8120 0.2663 0.9065 0.029 Uiso 0.35 1 calc PR A 2
H6B2 H 0.6984 0.3825 0.9166 0.029 Uiso 0.35 1 calc PR A 2
C7 C 0.74004(15) 0.29167(14) 0.78860(13) 0.0258(3) Uani 1 1 d . A .
H7A H 0.7231 0.2449 0.8437 0.031 Uiso 1 1 calc R C 1
H7B H 0.6671 0.3072 0.7579 0.031 Uiso 1 1 calc R C 1
C8 C 0.87055(15) 0.12794(14) 0.68971(11) 0.0214(3) Uani 1 1 d . A .
C9 C 0.81399(16) -0.03045(14) 0.68022(12) 0.0255(3) Uani 1 1 d . . .
H9A H 0.7697 -0.0338 0.6285 0.031 Uiso 1 1 calc R A .
H9B H 0.7939 -0.0824 0.7300 0.031 Uiso 1 1 calc R . .
C10 C 0.95987(16) -0.05971(14) 0.63637(12) 0.0244(3) Uani 1 1 d . A .
H10A H 1.0091 -0.1013 0.6811 0.029 Uiso 1 1 calc R . .
H10B H 0.9888 -0.1034 0.5720 0.029 Uiso 1 1 calc R . .
C11 C 0.8978(2) 0.5017(2) 0.84768(18) 0.0221(5) Uiso 0.65 1 d P A 1
H11A H 0.9769 0.4917 0.8700 0.027 Uiso 0.65 1 calc PR A 1
H11B H 0.8233 0.5522 0.8975 0.027 Uiso 0.65 1 calc PR A 1
C11B C 0.8095(5) 0.5038(4) 0.8145(4) 0.0266(10) Uiso 0.35 1 d P A 2
H11C H 0.7634 0.5522 0.8761 0.032 Uiso 0.35 1 calc PR A 2
H11D H 0.7450 0.5003 0.7791 0.032 Uiso 0.35 1 calc PR A 2
C12 C 0.91171(16) 0.55276(13) 0.74961(12) 0.0241(3) Uani 1 1 d . A .
H12A H 0.8268 0.5775 0.7341 0.029 Uiso 1 1 calc R D 1
H12B H 0.9411 0.6189 0.7530 0.029 Uiso 1 1 calc R D 1
C13 C 1.07573(15) 0.51083(13) 0.60341(11) 0.0202(3) Uani 1 1 d . A .
C14 C 1.15408(16) 0.64215(14) 0.52195(12) 0.0241(3) Uani 1 1 d . . .
H14A H 1.2169 0.6669 0.5470 0.029 Uiso 1 1 calc R A .
H14B H 1.1138 0.7002 0.4823 0.029 Uiso 1 1 calc R . .
C15 C 1.22017(17) 0.53073(14) 0.46158(13) 0.0277(4) Uani 1 1 d . A .
H15A H 1.1936 0.5310 0.3999 0.033 Uiso 1 1 calc R . .
H15B H 1.3157 0.5110 0.4458 0.033 Uiso 1 1 calc R . .
B1 B 0.68332(15) 0.26818(13) 0.21843(12) 0.0141(3) Uani 1 1 d . . .
C16 C 0.64543(14) 0.25593(12) 0.33802(11) 0.0162(3) Uani 1 1 d . . .
C17 C 0.70114(15) 0.15874(13) 0.38026(11) 0.0199(3) Uani 1 1 d . . .
H17A H 0.7631 0.0971 0.3384 0.024 Uiso 1 1 calc R . .
C18 C 0.66945(17) 0.14876(14) 0.48109(12) 0.0268(3) Uani 1 1 d . . .
H18A H 0.7098 0.0812 0.5063 0.032 Uiso 1 1 calc R . .
C19 C 0.57928(17) 0.23689(15) 0.54487(12) 0.0278(4) Uani 1 1 d . . .
H19A H 0.5584 0.2308 0.6137 0.033 Uiso 1 1 calc R . .
C20 C 0.52035(16) 0.33382(15) 0.50626(12) 0.0264(3) Uani 1 1 d . . .
H20A H 0.4573 0.3945 0.5486 0.032 Uiso 1 1 calc R . .
C21 C 0.55358(15) 0.34241(13) 0.40510(11) 0.0212(3) Uani 1 1 d . . .
H21A H 0.5121 0.4100 0.3804 0.025 Uiso 1 1 calc R . .
C22 C 0.59070(14) 0.22283(11) 0.16619(11) 0.0153(3) Uani 1 1 d . . .
C23 C 0.45995(14) 0.23753(12) 0.21255(11) 0.0173(3) Uani 1 1 d . . .
H23A H 0.4267 0.2656 0.2795 0.021 Uiso 1 1 calc R . .
C24 C 0.37684(14) 0.21248(12) 0.16385(12) 0.0196(3) Uani 1 1 d . . .
H24A H 0.2890 0.2237 0.1981 0.024 Uiso 1 1 calc R . .
C25 C 0.42103(15) 0.17144(12) 0.06610(12) 0.0198(3) Uani 1 1 d . . .
H25A H 0.3642 0.1551 0.0329 0.024 Uiso 1 1 calc R . .
C26 C 0.55045(15) 0.15467(13) 0.01766(11) 0.0195(3) Uani 1 1 d . . .
H26A H 0.5830 0.1263 -0.0493 0.023 Uiso 1 1 calc R . .
C27 C 0.63248(14) 0.17960(12) 0.06757(11) 0.0176(3) Uani 1 1 d . . .
H27A H 0.7207 0.1667 0.0332 0.021 Uiso 1 1 calc R . .
C28 C 0.66010(13) 0.40044(12) 0.19584(10) 0.0147(3) Uani 1 1 d . . .
C29 C 0.60617(14) 0.44856(12) 0.12047(11) 0.0181(3) Uani 1 1 d . . .
H29A H 0.5744 0.4049 0.0843 0.022 Uiso 1 1 calc R . .
C30 C 0.59718(15) 0.55766(13) 0.09632(12) 0.0213(3) Uani 1 1 d . . .
H30A H 0.5608 0.5864 0.0442 0.026 Uiso 1 1 calc R . .
C31 C 0.64108(15) 0.62426(13) 0.14805(12) 0.0232(3) Uani 1 1 d . . .
H31A H 0.6365 0.6982 0.1312 0.028 Uiso 1 1 calc R . .
C32 C 0.69205(16) 0.58111(13) 0.22511(12) 0.0235(3) Uani 1 1 d . . .
H32A H 0.7208 0.6263 0.2623 0.028 Uiso 1 1 calc R . .
C33 C 0.70090(14) 0.47206(12) 0.24770(11) 0.0192(3) Uani 1 1 d . . .
H33A H 0.7361 0.4445 0.3006 0.023 Uiso 1 1 calc R . .
C34 C 0.83760(13) 0.19628(12) 0.17267(10) 0.0146(3) Uani 1 1 d . . .
C35 C 0.87909(14) 0.07961(12) 0.15130(11) 0.0184(3) Uani 1 1 d . . .
H35A H 0.8157 0.0422 0.1604 0.022 Uiso 1 1 calc R . .
C36 C 1.00967(15) 0.01669(13) 0.11729(11) 0.0223(3) Uani 1 1 d . . .
H36A H 1.0334 -0.0620 0.1044 0.027 Uiso 1 1 calc R . .
C37 C 1.10487(15) 0.06831(14) 0.10226(11) 0.0225(3) Uani 1 1 d . . .
H37A H 1.1938 0.0259 0.0784 0.027 Uiso 1 1 calc R . .
C38 C 1.06771(14) 0.18318(14) 0.12272(11) 0.0206(3) Uani 1 1 d . . .
H38A H 1.1317 0.2199 0.1133 0.025 Uiso 1 1 calc R . .
C39 C 0.93707(14) 0.24510(12) 0.15701(10) 0.0172(3) Uani 1 1 d . . .
H39A H 0.9145 0.3237 0.1703 0.021 Uiso 1 1 calc R . .

loop_
_atom_site_aniso_label
_atom_site_aniso_U_11
_atom_site_aniso_U_22
_atom_site_aniso_U_33
_atom_site_aniso_U_23
_atom_site_aniso_U_13
_atom_site_aniso_U_12
Fe1 0.01532(11) 0.01626(11) 0.01675(11) 0.00183(8) -0.00421(8) -0.00351(8)
Cl1 0.01946(18) 0.02280(18) 0.01802(18) -0.00038(14) -0.00392(14) -0.00541(14)
O1 0.0227(6) 0.0190(5) 0.0241(6) 0.0045(4) -0.0114(5) -0.0043(4)
O2 0.0214(6) 0.0281(6) 0.0253(6) 0.0058(5) -0.0069(5) -0.0114(5)
O3 0.0240(6) 0.0193(5) 0.0265(6) 0.0031(4) -0.0058(5) -0.0074(4)
N1 0.0190(6) 0.0183(6) 0.0195(6) 0.0010(5) -0.0026(5) -0.0046(5)
N2 0.0192(6) 0.0217(6) 0.0179(6) 0.0036(5) -0.0052(5) -0.0046(5)
N3 0.0176(6) 0.0268(7) 0.0212(7) 0.0010(5) -0.0035(5) -0.0071(5)
N4 0.0238(7) 0.0172(6) 0.0208(7) 0.0016(5) -0.0021(5) -0.0018(5)
N5 0.0180(6) 0.0213(7) 0.0237(7) 0.0030(5) -0.0072(5) -0.0006(5)
N6 0.0232(7) 0.0274(7) 0.0202(7) -0.0003(5) -0.0028(5) -0.0112(6)
N7 0.0332(8) 0.0192(7) 0.0275(8) 0.0031(6) 0.0046(6) -0.0040(6)
C2 0.0255(8) 0.0292(9) 0.0185(8) 0.0030(6) -0.0057(6) -0.0034(7)
C3 0.0219(7) 0.0149(7) 0.0229(8) 0.0060(6) -0.0097(6) -0.0090(6)
C4 0.0217(8) 0.0180(7) 0.0351(9) 0.0005(6) -0.0140(7) -0.0016(6)
C5 0.0190(7) 0.0180(7) 0.0325(9) 0.0027(6) -0.0101(6) -0.0025(6)
C7 0.0186(8) 0.0263(8) 0.0295(9) -0.0008(7) -0.0011(6) -0.0070(7)
C8 0.0195(7) 0.0306(8) 0.0167(7) 0.0052(6) -0.0079(6) -0.0092(6)
C9 0.0292(9) 0.0278(8) 0.0260(8) 0.0066(7) -0.0133(7) -0.0136(7)
C10 0.0276(8) 0.0269(8) 0.0219(8) 0.0024(6) -0.0092(7) -0.0109(7)
C12 0.0256(8) 0.0169(7) 0.0248(8) -0.0015(6) -0.0004(6) -0.0045(6)
C13 0.0197(7) 0.0182(7) 0.0226(8) 0.0031(6) -0.0101(6) -0.0023(6)
C14 0.0236(8) 0.0257(8) 0.0261(8) 0.0087(6) -0.0092(6) -0.0099(7)
C15 0.0248(8) 0.0282(9) 0.0285(9) 0.0050(7) -0.0022(7) -0.0101(7)
B1 0.0122(7) 0.0148(7) 0.0150(7) 0.0000(6) -0.0035(6) -0.0038(6)
C16 0.0132(7) 0.0201(7) 0.0178(7) 0.0009(6) -0.0048(5) -0.0081(6)
C17 0.0190(7) 0.0200(7) 0.0208(7) 0.0021(6) -0.0046(6) -0.0070(6)
C18 0.0294(9) 0.0283(9) 0.0246(8) 0.0094(7) -0.0085(7) -0.0106(7)
C19 0.0303(9) 0.0389(10) 0.0171(8) 0.0050(7) -0.0032(7) -0.0175(8)
C20 0.0238(8) 0.0309(9) 0.0207(8) -0.0036(7) 0.0010(6) -0.0084(7)
C21 0.0182(7) 0.0226(8) 0.0198(7) -0.0001(6) -0.0029(6) -0.0040(6)
C22 0.0149(7) 0.0110(6) 0.0206(7) 0.0028(5) -0.0067(6) -0.0032(5)
C23 0.0156(7) 0.0140(7) 0.0211(7) 0.0001(5) -0.0045(6) -0.0033(5)
C24 0.0126(7) 0.0164(7) 0.0291(8) 0.0022(6) -0.0056(6) -0.0035(6)
C25 0.0182(7) 0.0161(7) 0.0287(8) 0.0026(6) -0.0126(6) -0.0050(6)
C26 0.0210(7) 0.0192(7) 0.0192(7) 0.0008(6) -0.0079(6) -0.0057(6)
C27 0.0146(7) 0.0185(7) 0.0202(7) 0.0022(6) -0.0052(6) -0.0055(6)
C28 0.0104(6) 0.0148(7) 0.0162(7) -0.0013(5) -0.0012(5) -0.0021(5)
C29 0.0156(7) 0.0165(7) 0.0213(7) -0.0012(6) -0.0063(6) -0.0025(6)
C30 0.0192(7) 0.0191(7) 0.0237(8) 0.0031(6) -0.0077(6) -0.0017(6)
C31 0.0238(8) 0.0136(7) 0.0300(8) 0.0023(6) -0.0059(7) -0.0039(6)
C32 0.0266(8) 0.0186(7) 0.0279(8) -0.0021(6) -0.0085(7) -0.0094(6)
C33 0.0190(7) 0.0194(7) 0.0195(7) 0.0006(6) -0.0067(6) -0.0054(6)
C34 0.0139(7) 0.0179(7) 0.0119(6) 0.0016(5) -0.0054(5) -0.0033(5)
C35 0.0176(7) 0.0186(7) 0.0191(7) 0.0002(6) -0.0062(6) -0.0048(6)
C36 0.0227(8) 0.0181(7) 0.0212(8) -0.0031(6) -0.0076(6) 0.0023(6)
C37 0.0142(7) 0.0296(8) 0.0174(7) -0.0016(6) -0.0048(6) 0.0025(6)
C38 0.0146(7) 0.0297(8) 0.0186(7) 0.0025(6) -0.0059(6) -0.0071(6)
C39 0.0158(7) 0.0190(7) 0.0163(7) 0.0008(6) -0.0056(6) -0.0036(6)

loop_
_atom_type_symbol
_atom_type_description
_atom_type_scat_dispersion_real
_atom_type_scat_dispersion_imag
_atom_type_scat_source
C C 0.0033 0.0016 'International Tables Vol C Tables 4.2.6.8 and 6.1.1.4'
H H 0.0000 0.0000 'International Tables Vol C Tables 4.2.6.8 and 6.1.1.4'
B B 0.0013 0.0007 'International Tables Vol C Tables 4.2.6.8 and 6.1.1.4'
N N 0.0061 0.0033 'International Tables Vol C Tables 4.2.6.8 and 6.1.1.4'
O O 0.0106 0.0060 'International Tables Vol C Tables 4.2.6.8 and 6.1.1.4'
Cl Cl 0.1484 0.1585 'International Tables Vol C Tables 4.2.6.8 and 6.1.1.4'
Fe Fe 0.3463 0.8444 'International Tables Vol C Tables 4.2.6.8 and 6.1.1.4'

loop_
_geom_angle_atom_site_label_1
_geom_angle_atom_site_label_2
_geom_angle_atom_site_label_3
_geom_angle
N2 Fe1 N4 112.92(5)
N2 Fe1 N3 107.75(5)
N4 Fe1 N3 129.02(5)
N2 Fe1 N1 80.24(5)
N4 Fe1 N1 79.48(5)
N3 Fe1 N1 78.44(5)
N2 Fe1 Cl1 103.66(4)
N4 Fe1 Cl1 99.89(4)
N3 Fe1 Cl1 99.03(4)
N1 Fe1 Cl1 175.91(4)
C3 O1 C4 108.20(12)
C8 O2 C9 108.51(12)
C13 O3 C14 109.03(12)
C1B N1 C6 143.1(2)
C1B N1 C11B 114.4(3)
C6 N1 C11B 66.5(2)
C1B N1 C1 43.1(2)
C6 N1 C1 113.63(16)
C11B N1 C1 145.0(2)
C1B N1 C11 69.5(2)
C6 N1 C11 111.47(16)
C11B N1 C11 47.5(2)
C1 N1 C11 110.75(16)
C1B N1 C6B 112.0(3)
C6 N1 C6B 43.5(2)
C11B N1 C6B 107.7(3)
C1 N1 C6B 72.1(2)
C11 N1 C6B 141.8(2)
C1B N1 Fe1 107.6(2)
C6 N1 Fe1 106.90(12)
C11B N1 Fe1 107.1(2)
C1 N1 Fe1 106.01(12)
C11 N1 Fe1 107.67(11)
C6B N1 Fe1 107.78(19)
C3 N2 C2 116.00(13)
C3 N2 Fe1 129.03(11)
C2 N2 Fe1 114.88(10)
C8 N3 C7 115.08(13)
C8 N3 Fe1 128.41(11)
C7 N3 Fe1 114.27(10)
C13 N4 C12 114.10(13)
C13 N4 Fe1 131.92(11)
C12 N4 Fe1 113.88(10)
C3 N5 C5 111.47(13)
C8 N6 C10 110.80(14)
C13 N7 C15 112.06(14)
N1 C1 C2 111.94(18)
N1 C1B C2 112.0(3)
N2 C2 C1 110.49(15)
N2 C2 C1B 109.8(2)
C1 C2 C1B 40.9(2)
N2 C3 N5 127.29(14)
N2 C3 O1 122.19(14)
N5 C3 O1 110.51(13)
O1 C4 C5 104.42(12)
N5 C5 C4 100.13(12)
N1 C6 C7 109.99(17)
C7 C6B N1 111.9(3)
C6B C7 N3 107.0(2)
C6B C7 C6 42.8(2)
N3 C7 C6 111.93(14)
N3 C8 N6 127.25(15)
N3 C8 O2 122.44(14)
N6 C8 O2 110.32(14)
O2 C9 C10 104.49(12)
N6 C10 C9 99.84(13)
N1 C11 C12 109.38(17)
N1 C11B C12 108.6(3)
N4 C12 C11 109.56(14)
N4 C12 C11B 111.6(2)
C11 C12 C11B 45.6(2)
N4 C13 N7 127.75(15)
N4 C13 O3 121.61(14)
N7 C13 O3 110.64(14)
O3 C14 C15 104.77(12)
N7 C15 C14 101.62(13)
C22 B1 C28 107.00(11)
C22 B1 C34 111.06(11)
C28 B1 C34 109.41(11)
C22 B1 C16 110.72(11)
C28 B1 C16 110.61(11)
C34 B1 C16 108.05(11)
C17 C16 C21 114.85(14)
C17 C16 B1 122.89(13)
C21 C16 B1 122.25(13)
C18 C17 C16 122.80(15)
C19 C18 C17 120.44(15)
C20 C19 C18 118.73(15)
C19 C20 C21 120.02(15)
C20 C21 C16 123.15(15)
C23 C22 C27 115.17(13)
C23 C22 B1 122.38(13)
C27 C22 B1 121.98(12)
C24 C23 C22 122.42(14)
C25 C24 C23 120.81(14)
C24 C25 C26 118.58(14)
C25 C26 C27 119.90(14)
C26 C27 C22 123.11(14)
C29 C28 C33 114.86(13)
C29 C28 B1 123.22(12)
C33 C28 B1 121.81(13)
C30 C29 C28 122.86(14)
C31 C30 C29 120.23(14)
C30 C31 C32 118.92(14)
C33 C32 C31 120.02(14)
C32 C33 C28 123.09(14)
C39 C34 C35 115.12(13)
C39 C34 B1 122.96(12)
C35 C34 B1 121.84(12)
C36 C35 C34 122.62(14)
C37 C36 C35 120.42(14)
C36 C37 C38 118.62(14)
C37 C38 C39 120.46(14)
C38 C39 C34 122.76(14)

loop_
_geom_bond_atom_site_label_1
_geom_bond_atom_site_label_2
_geom_bond_distance
Fe1 N2 2.0828(13)
Fe1 N4 2.1163(13)
Fe1 N3 2.1208(13)
Fe1 N1 2.2119(13)
Fe1 Cl1 2.4375(4)
O1 C3 1.3501(18)
O1 C4 1.4642(19)
O2 C8 1.3504(19)
O2 C9 1.461(2)
O3 C13 1.3407(18)
O3 C14 1.4572(19)
N1 C1B 1.434(5)
N1 C6 1.456(3)
N1 C11B 1.469(5)
N1 C1 1.480(3)
N1 C11 1.495(3)
N1 C6B 1.522(5)
N2 C3 1.294(2)
N2 C2 1.475(2)
N3 C8 1.292(2)
N3 C7 1.482(2)
N4 C13 1.296(2)
N4 C12 1.4775(19)
N5 C3 1.339(2)
N5 C5 1.4581(19)
N6 C8 1.345(2)
N6 C10 1.461(2)
N7 C13 1.337(2)
N7 C15 1.441(2)
C1 C2 1.508(3)
C1B C2 1.552(5)
C4 C5 1.521(2)
C6 C7 1.559(3)
C6B C7 1.458(5)
C9 C10 1.525(2)
C11 C12 1.519(3)
C11B C12 1.560(5)
C14 C15 1.516(2)
B1 C22 1.645(2)
B1 C28 1.649(2)
B1 C34 1.650(2)
B1 C16 1.654(2)
C16 C17 1.402(2)
C16 C21 1.405(2)
C17 C18 1.394(2)
C18 C19 1.389(2)
C19 C20 1.384(2)
C20 C21 1.396(2)
C22 C23 1.403(2)
C22 C27 1.406(2)
C23 C24 1.396(2)
C24 C25 1.386(2)
C25 C26 1.392(2)
C26 C27 1.397(2)
C28 C29 1.404(2)
C28 C33 1.409(2)
C29 C30 1.394(2)
C30 C31 1.385(2)
C31 C32 1.391(2)
C32 C33 1.388(2)
C34 C39 1.402(2)
C34 C35 1.407(2)
C35 C36 1.396(2)
C36 C37 1.385(2)
C37 C38 1.387(2)
C38 C39 1.394(2)
